data_1576543
loop_
_publ_author_name
'Hornig, David'

_publ_contact_author_name
;
;
_publ_section_title
;
 Experimental and theoretical investigations on transition metal and
 lanthanide containing molecular magnets
;
_journal_name_full 'Dissertation Friedrich Schiller University Jena'
_journal_page_first 1
_journal_page_last 183
_journal_paper_doi 10.22032/dbt.25623
_journal_volume 2015
_journal_year 2015
_chemical_formula_moiety 'C68 H66 Co2 N6 O4'
_chemical_formula_sum 'C68 H66 Co2 N6 O4'
_chemical_formula_weight 1149.12
_space_group_crystal_system monoclinic
_space_group_IT_number 15
_space_group_name_Hall '-C 2yc'
_space_group_name_H-M_alt 'C 1 2/c 1'
_atom_sites_solution_hydrogens geom
_atom_sites_solution_primary iterative
_audit_creation_date 2014-05-19
_audit_creation_method
;
Olex2 1.2
(compiled 2014.03.20 svn.r2918 for OlexSys, GUI svn.r4816)
;
_cell_angle_alpha 90
_cell_angle_beta 91.7510(10)
_cell_angle_gamma 90
_cell_formula_units_Z 4
_cell_length_a 15.8924(3)
_cell_length_b 23.0517(4)
_cell_length_c 18.0297(3)
_cell_measurement_temperature 133(2)
_cell_volume 6602.0(2)
_computing_molecular_graphics 'Olex2 (Dolomanov et al., 2009)'
_computing_publication_material 'Olex2 (Dolomanov et al., 2009)'
_computing_structure_refinement 'ShelXL (Sheldrick, 2008)'
_computing_structure_solution 'olex2.solve (Bourhis et al., 2013)'
_diffrn_ambient_temperature 133.15
_diffrn_measured_fraction_theta_full 0.999
_diffrn_measured_fraction_theta_max 0.998
_diffrn_measurement_device_type 'Bruker APEX-II CCD'
_diffrn_measurement_method '\w scans'
_diffrn_radiation_monochromator graphite
_diffrn_radiation_type MoK\a
_diffrn_radiation_wavelength 0.71073
_diffrn_reflns_av_R_equivalents 0.0403
_diffrn_reflns_av_unetI/netI 0.0366
_diffrn_reflns_Laue_measured_fraction_full 0.999
_diffrn_reflns_Laue_measured_fraction_max 0.998
_diffrn_reflns_limit_h_max 20
_diffrn_reflns_limit_h_min -20
_diffrn_reflns_limit_k_max 29
_diffrn_reflns_limit_k_min -29
_diffrn_reflns_limit_l_max 23
_diffrn_reflns_limit_l_min -21
_diffrn_reflns_number 22594
_diffrn_reflns_point_group_measured_fraction_full 0.999
_diffrn_reflns_point_group_measured_fraction_max 0.998
_diffrn_reflns_theta_full 26.000
_diffrn_reflns_theta_max 27.501
_diffrn_reflns_theta_min 1.901
_diffrn_standards_number 0
_exptl_absorpt_coefficient_mu 0.551
_exptl_absorpt_correction_type none
_exptl_crystal_density_diffrn 1.156
_exptl_crystal_F_000 2408
_exptl_crystal_size_max 0.5
_exptl_crystal_size_mid 0.06
_exptl_crystal_size_min 0.05
_refine_diff_density_max 0.417
_refine_diff_density_min -0.569
_refine_diff_density_rms 0.116
_refine_ls_extinction_coef .
_refine_ls_extinction_method none
_refine_ls_goodness_of_fit_ref 1.105
_refine_ls_hydrogen_treatment constr
_refine_ls_matrix_type full
_refine_ls_number_parameters 367
_refine_ls_number_reflns 7573
_refine_ls_number_restraints 0
_refine_ls_restrained_S_all 1.105
_refine_ls_R_factor_all 0.0631
_refine_ls_R_factor_gt 0.0502
_refine_ls_shift/su_max 0.001
_refine_ls_shift/su_mean 0.000
_refine_ls_structure_factor_coef Fsqd
_refine_ls_weighting_details 'w=1/[\s^2^(Fo^2^)+(0.0895P)^2^+8.3588P] where P=(Fo^2^+2Fc^2^)/3'
_refine_ls_weighting_scheme calc
_refine_ls_wR_factor_gt 0.1542
_refine_ls_wR_factor_ref 0.1634
_reflns_Friedel_coverage 0.000
_reflns_Friedel_fraction_full .
_reflns_Friedel_fraction_max .
_reflns_number_gt 6050
_reflns_number_total 7573
_reflns_threshold_expression 'I > 2\s(I)'
_cod_data_source_file fo4385.cif
_cod_data_source_block fo4385
_cod_database_code 1576543
_shelxl_version_number 2013-4
_shelx_space_group_comment
;
The symmetry employed for this shelxl refinement is uniquely defined
by the following loop, which should always be used as a source of
symmetry information in preference to the above space-group names.
They are only intended as comments.
;
_shelx_estimated_absorpt_t_max 0.973
_shelx_estimated_absorpt_t_min 0.770
_olex2_refinement_description
;
1. Fixed Uiso
 At 1.2 times of:
  All C(H) groups, All N(H) groups
 At 1.5 times of:
  All C(H,H,H) groups
2.a Aromatic/amide H refined with riding coordinates:
 C9(H9), N3(H3), C13(H13), C19(H19), C7(H7), C17(H17), C4(H4), C20(H20),
 C22(H22), C2(H2), C3(H3A), C24(H24), C25(H25), C23(H23), C5(H5)
2.b Idealised Me refined as rotating group:
 C28(H28A,H28B,H28C), C30(H30A,H30B,H30C), C32(H32A,H32B,H32C), C33(H33A,H33B,
 H33C), C29(H29A,H29B,H29C), C34(H34A,H34B,H34C)
;

loop_
_space_group_symop_operation_xyz
'x, y, z'
'-x, y, -z+1/2'
'x+1/2, y+1/2, z'
'-x+1/2, y+1/2, -z+1/2'
'-x, -y, -z'
'x, -y, z-1/2'
'-x+1/2, -y+1/2, -z'
'x+1/2, -y+1/2, z-1/2'

loop_
_atom_site_label
_atom_site_type_symbol
_atom_site_fract_x
_atom_site_fract_y
_atom_site_fract_z
_atom_site_U_iso_or_equiv
_atom_site_adp_type
_atom_site_occupancy
_atom_site_site_symmetry_order
_atom_site_calc_flag
_atom_site_refinement_flags_posn
_atom_site_refinement_flags_adp
_atom_site_refinement_flags_occupancy
_atom_site_disorder_assembly
_atom_site_disorder_group
Co1 Co 0.30014(2) 0.64673(2) 0.64037(2) 0.02368(12) Uani 1 1 d . . . . .
O1 O 0.20418(12) 0.62059(9) 0.69234(11) 0.0356(5) Uani 1 1 d . . . . .
N1 N 0.38061(13) 0.58856(8) 0.68350(11) 0.0214(4) Uani 1 1 d . . . . .
C9 C 0.50436(16) 0.64344(10) 0.65353(14) 0.0221(5) Uani 1 1 d . . . . .
H9 H 0.4775 0.6757 0.6755 0.027 Uiso 1 1 calc R . . . .
C10 C 0.58178(15) 0.65174(10) 0.62175(13) 0.0220(5) Uani 1 1 d . . . . .
N3 N 0.69019(13) 0.59641(8) 0.55065(11) 0.0223(4) Uani 1 1 d . . . . .
H3 H 0.7255 0.6249 0.5422 0.027 Uiso 1 1 calc R . . . .
C12 C 0.57697(15) 0.54682(10) 0.58993(13) 0.0206(5) Uani 1 1 d . . . . .
C8 C 0.46395(14) 0.58893(10) 0.65448(13) 0.0215(5) Uani 1 1 d . . . . .
C27 C 0.62489(16) 0.71161(10) 0.61927(14) 0.0254(5) Uani 1 1 d . . . . .
C13 C 0.49894(15) 0.54026(10) 0.62315(13) 0.0206(5) Uani 1 1 d . . . . .
H13 H 0.4712 0.5038 0.6241 0.025 Uiso 1 1 calc R . . . .
C15 C 0.70041(15) 0.53963(10) 0.52754(13) 0.0203(5) Uani 1 1 d . . . . .
C16 C 0.76568(15) 0.51557(10) 0.48613(13) 0.0216(5) Uani 1 1 d . . . . .
C14 C 0.63071(15) 0.50726(10) 0.55074(13) 0.0210(5) Uani 1 1 d . . . . .
C19 C 0.62423(15) 0.44804(10) 0.53401(13) 0.0206(5) Uani 1 1 d . . . . .
H19 H 0.5780 0.4256 0.5499 0.025 Uiso 1 1 calc R . . . .
C7 C 0.35615(16) 0.54522(11) 0.72262(13) 0.0255(5) Uani 1 1 d . . . . .
H7 H 0.3971 0.5167 0.7358 0.031 Uiso 1 1 calc R . . . .
C17 C 0.75587(15) 0.45707(10) 0.46984(13) 0.0221(5) Uani 1 1 d . . . . .
H17 H 0.7974 0.4387 0.4412 0.027 Uiso 1 1 calc R . . . .
C1 C 0.20165(17) 0.57312(13) 0.73239(14) 0.0318(6) Uani 1 1 d . . . . .
C4 C 0.1816(2) 0.47058(16) 0.81619(17) 0.0493(9) Uani 1 1 d . . . . .
H4 H 0.1748 0.4362 0.8444 0.059 Uiso 1 1 calc R . . . .
C6 C 0.27133(16) 0.53618(12) 0.74830(14) 0.0275(5) Uani 1 1 d . . . . .
C31 C 0.83981(17) 0.55152(11) 0.45869(15) 0.0277(5) Uani 1 1 d . . . . .
C11 C 0.61650(15) 0.60188(10) 0.58904(13) 0.0210(5) Uani 1 1 d . . . . .
C28 C 0.57908(19) 0.75578(11) 0.66796(17) 0.0337(6) Uani 1 1 d . . . . .
H28A H 0.5220 0.7621 0.6476 0.050 Uiso 1 1 calc GR . . . .
H28B H 0.6100 0.7926 0.6686 0.050 Uiso 1 1 calc GR . . . .
H28C H 0.5762 0.7407 0.7186 0.050 Uiso 1 1 calc GR . . . .
C30 C 0.6225(2) 0.73396(12) 0.53921(16) 0.0374(7) Uani 1 1 d . . . . .
H30A H 0.6505 0.7060 0.5073 0.056 Uiso 1 1 calc GR . . . .
H30B H 0.6517 0.7714 0.5371 0.056 Uiso 1 1 calc GR . . . .
H30C H 0.5638 0.7388 0.5220 0.056 Uiso 1 1 calc GR . . . .
C32 C 0.88490(17) 0.58374(13) 0.52280(17) 0.0361(6) Uani 1 1 d . . . . .
H32A H 0.8446 0.6086 0.5478 0.054 Uiso 1 1 calc GR . . . .
H32B H 0.9302 0.6077 0.5033 0.054 Uiso 1 1 calc GR . . . .
H32C H 0.9088 0.5556 0.5583 0.054 Uiso 1 1 calc GR . . . .
C33 C 0.90513(19) 0.51315(13) 0.42258(19) 0.0405(7) Uani 1 1 d . . . . .
H33A H 0.9269 0.4848 0.4588 0.061 Uiso 1 1 calc GR . . . .
H33B H 0.9515 0.5373 0.4056 0.061 Uiso 1 1 calc GR . . . .
H33C H 0.8789 0.4928 0.3801 0.061 Uiso 1 1 calc GR . . . .
C18 C 0.68765(15) 0.42358(10) 0.49357(13) 0.0218(5) Uani 1 1 d . . . . .
N2 N 0.68409(13) 0.36502(9) 0.46755(12) 0.0224(4) Uani 1 1 d . . . . .
C20 C 0.65824(15) 0.32387(10) 0.51036(14) 0.0221(5) Uani 1 1 d . . . . .
H20 H 0.6483 0.3338 0.5605 0.027 Uiso 1 1 calc R . . . .
C29 C 0.71630(18) 0.70812(12) 0.64995(17) 0.0350(6) Uani 1 1 d . . . . .
H29A H 0.7169 0.6916 0.7001 0.053 Uiso 1 1 calc GR . . . .
H29B H 0.7408 0.7471 0.6517 0.053 Uiso 1 1 calc GR . . . .
H29C H 0.7494 0.6834 0.6176 0.053 Uiso 1 1 calc GR . . . .
C34 C 0.8063(2) 0.59481(14) 0.40004(18) 0.0448(8) Uani 1 1 d . . . . .
H34A H 0.7775 0.5737 0.3596 0.067 Uiso 1 1 calc GR . . . .
H34B H 0.8535 0.6168 0.3803 0.067 Uiso 1 1 calc GR . . . .
H34C H 0.7668 0.6216 0.4228 0.067 Uiso 1 1 calc GR . . . .
C21 C 0.64311(15) 0.26409(10) 0.48853(14) 0.0232(5) Uani 1 1 d . . . . .
C22 C 0.61870(16) 0.22637(11) 0.54490(15) 0.0283(5) Uani 1 1 d . . . . .
H22 H 0.6153 0.2410 0.5940 0.034 Uiso 1 1 calc R . . . .
C2 C 0.1230(2) 0.55639(16) 0.76000(17) 0.0434(7) Uani 1 1 d . . . . .
H2 H 0.0752 0.5804 0.7505 0.052 Uiso 1 1 calc R . . . .
C3 C 0.1137(2) 0.50611(18) 0.80042(18) 0.0516(9) Uani 1 1 d . . . . .
H3A H 0.0598 0.4959 0.8176 0.062 Uiso 1 1 calc R . . . .
C24 C 0.60473(18) 0.14811(11) 0.45975(17) 0.0317(6) Uani 1 1 d . . . . .
H24 H 0.5907 0.1088 0.4495 0.038 Uiso 1 1 calc R . . . .
C25 C 0.62975(18) 0.18313(11) 0.40330(16) 0.0298(6) Uani 1 1 d . . . . .
H25 H 0.6336 0.1674 0.3548 0.036 Uiso 1 1 calc R . . . .
C23 C 0.59940(17) 0.16900(11) 0.53206(17) 0.0315(6) Uani 1 1 d . . . . .
H23 H 0.5829 0.1444 0.5713 0.038 Uiso 1 1 calc R . . . .
C26 C 0.65005(16) 0.24243(10) 0.41527(15) 0.0257(5) Uani 1 1 d . . . . .
O2 O 0.67256(13) 0.27310(8) 0.35745(10) 0.0301(4) Uani 1 1 d . . . . .
C5 C 0.2592(2) 0.48545(13) 0.79058(15) 0.0373(7) Uani 1 1 d . . . . .
H5 H 0.3060 0.4609 0.8016 0.045 Uiso 1 1 calc R . . . .

loop_
_atom_site_aniso_label
_atom_site_aniso_U_11
_atom_site_aniso_U_22
_atom_site_aniso_U_33
_atom_site_aniso_U_23
_atom_site_aniso_U_13
_atom_site_aniso_U_12
Co1 0.02351(19) 0.02075(19) 0.0272(2) -0.00278(13) 0.00777(13) -0.00032(12)
O1 0.0290(10) 0.0390(11) 0.0395(11) 0.0021(9) 0.0140(8) -0.0001(8)
N1 0.0225(10) 0.0198(9) 0.0223(10) -0.0021(8) 0.0049(8) -0.0041(8)
C9 0.0253(12) 0.0154(10) 0.0259(12) -0.0010(9) 0.0037(9) -0.0006(9)
C10 0.0240(12) 0.0190(11) 0.0230(11) 0.0007(9) 0.0026(9) 0.0000(9)
N3 0.0232(10) 0.0156(9) 0.0283(10) -0.0013(8) 0.0062(8) -0.0039(8)
C12 0.0209(11) 0.0189(10) 0.0219(11) -0.0022(9) 0.0011(9) -0.0018(9)
C8 0.0194(11) 0.0210(11) 0.0241(11) 0.0000(9) 0.0033(9) -0.0035(9)
C27 0.0277(12) 0.0174(11) 0.0315(13) -0.0013(9) 0.0091(10) -0.0024(9)
C13 0.0222(11) 0.0191(10) 0.0207(11) -0.0007(9) 0.0009(9) -0.0031(9)
C15 0.0206(11) 0.0175(10) 0.0229(11) 0.0002(9) 0.0021(9) 0.0002(8)
C16 0.0179(11) 0.0228(11) 0.0242(12) -0.0007(9) 0.0027(9) -0.0006(9)
C14 0.0224(11) 0.0185(11) 0.0221(11) -0.0001(9) 0.0012(9) -0.0025(9)
C19 0.0215(11) 0.0181(11) 0.0224(11) -0.0014(8) 0.0029(9) -0.0034(8)
C7 0.0305(13) 0.0251(12) 0.0210(11) -0.0038(9) 0.0026(10) -0.0065(10)
C17 0.0199(11) 0.0214(11) 0.0253(12) -0.0028(9) 0.0064(9) 0.0003(9)
C1 0.0290(13) 0.0415(15) 0.0254(12) -0.0060(11) 0.0098(10) -0.0103(12)
C4 0.069(2) 0.0499(19) 0.0300(15) 0.0029(14) 0.0119(15) -0.0338(18)
C6 0.0304(13) 0.0320(13) 0.0207(11) -0.0035(10) 0.0081(10) -0.0125(10)
C31 0.0287(13) 0.0238(12) 0.0311(13) -0.0042(10) 0.0105(10) -0.0079(10)
C11 0.0216(11) 0.0185(10) 0.0232(11) -0.0019(9) 0.0040(9) -0.0024(9)
C28 0.0375(15) 0.0193(11) 0.0449(16) -0.0062(11) 0.0128(12) -0.0064(11)
C30 0.0537(18) 0.0239(13) 0.0349(15) 0.0039(11) 0.0065(13) -0.0057(12)
C32 0.0238(13) 0.0421(16) 0.0428(16) -0.0140(13) 0.0070(11) -0.0114(11)
C33 0.0312(14) 0.0341(15) 0.0575(19) -0.0132(14) 0.0225(13) -0.0107(12)
C18 0.0234(11) 0.0175(10) 0.0243(11) -0.0009(9) -0.0006(9) -0.0010(9)
N2 0.0198(9) 0.0194(9) 0.0280(10) -0.0037(8) 0.0027(8) 0.0000(7)
C20 0.0219(11) 0.0188(11) 0.0256(12) -0.0018(9) 0.0004(9) 0.0020(9)
C29 0.0325(14) 0.0280(13) 0.0447(16) -0.0097(12) 0.0031(12) -0.0107(11)
C34 0.061(2) 0.0369(16) 0.0375(16) 0.0085(13) 0.0106(15) -0.0139(15)
C21 0.0188(11) 0.0183(11) 0.0324(13) -0.0021(9) 0.0014(9) 0.0010(9)
C22 0.0275(12) 0.0254(12) 0.0321(13) 0.0003(10) 0.0021(10) -0.0001(10)
C2 0.0315(15) 0.060(2) 0.0395(16) -0.0074(15) 0.0156(12) -0.0098(14)
C3 0.0456(19) 0.072(2) 0.0388(17) -0.0038(16) 0.0198(15) -0.0279(18)
C24 0.0306(13) 0.0176(11) 0.0468(16) -0.0032(11) -0.0022(12) -0.0005(10)
C25 0.0346(14) 0.0199(12) 0.0346(14) -0.0059(10) -0.0028(11) 0.0014(10)
C23 0.0287(13) 0.0219(12) 0.0439(16) 0.0063(11) 0.0018(11) -0.0020(10)
C26 0.0230(11) 0.0197(11) 0.0344(13) -0.0009(10) -0.0005(10) 0.0000(9)
O2 0.0400(10) 0.0209(8) 0.0296(9) -0.0043(7) 0.0051(8) -0.0001(8)
C5 0.0465(17) 0.0383(15) 0.0272(13) 0.0010(12) 0.0037(12) -0.0166(13)

loop_
_atom_type_symbol
_atom_type_description
_atom_type_scat_dispersion_real
_atom_type_scat_dispersion_imag
_atom_type_scat_source
C C 0.0033 0.0016 'International Tables Vol C Tables 4.2.6.8 and 6.1.1.4'
H H 0.0000 0.0000 'International Tables Vol C Tables 4.2.6.8 and 6.1.1.4'
N N 0.0061 0.0033 'International Tables Vol C Tables 4.2.6.8 and 6.1.1.4'
O O 0.0106 0.0060 'International Tables Vol C Tables 4.2.6.8 and 6.1.1.4'
Co Co 0.3494 0.9721 'International Tables Vol C Tables 4.2.6.8 and 6.1.1.4'

loop_
_geom_angle_atom_site_label_1
_geom_angle_atom_site_label_2
_geom_angle_atom_site_label_3
_geom_angle
_geom_angle_site_symmetry_1
_geom_angle_site_symmetry_3
O1 Co1 N1 96.24(8) . .
O1 Co1 N2 124.27(9) . 5_666
N2 Co1 N1 101.04(8) 5_666 .
O2 Co1 O1 118.81(9) 5_666 .
O2 Co1 N1 120.20(8) 5_666 .
O2 Co1 N2 96.74(8) 5_666 5_666
C1 O1 Co1 124.80(18) . .
C8 N1 Co1 116.15(15) . .
C7 N1 Co1 122.25(18) . .
C7 N1 C8 120.0(2) . .
C10 C9 H9 118.7 . .
C10 C9 C8 122.5(2) . .
C8 C9 H9 118.7 . .
C9 C10 C27 122.4(2) . .
C9 C10 C11 115.0(2) . .
C11 C10 C27 122.5(2) . .
C15 N3 H3 124.9 . .
C11 N3 H3 124.9 . .
C11 N3 C15 110.21(19) . .
C13 C12 C14 133.1(2) . .
C13 C12 C11 120.0(2) . .
C11 C12 C14 106.9(2) . .
C9 C8 N1 115.7(2) . .
C13 C8 N1 122.1(2) . .
C13 C8 C9 122.0(2) . .
C28 C27 C10 110.9(2) . .
C30 C27 C10 109.3(2) . .
C30 C27 C28 108.4(2) . .
C30 C27 C29 110.6(2) . .
C29 C27 C10 111.0(2) . .
C29 C27 C28 106.6(2) . .
C12 C13 H13 121.3 . .
C8 C13 C12 117.4(2) . .
C8 C13 H13 121.3 . .
N3 C15 C16 128.8(2) . .
N3 C15 C14 108.1(2) . .
C14 C15 C16 123.1(2) . .
C15 C16 C31 122.9(2) . .
C17 C16 C15 114.5(2) . .
C17 C16 C31 122.6(2) . .
C15 C14 C12 107.0(2) . .
C19 C14 C12 132.7(2) . .
C19 C14 C15 120.3(2) . .
C14 C19 H19 121.3 . .
C18 C19 C14 117.4(2) . .
C18 C19 H19 121.3 . .
N1 C7 H7 117.2 . .
N1 C7 C6 125.7(3) . .
C6 C7 H7 117.2 . .
C16 C17 H17 118.3 . .
C16 C17 C18 123.4(2) . .
C18 C17 H17 118.3 . .
O1 C1 C6 125.1(2) . .
O1 C1 C2 117.6(3) . .
C2 C1 C6 117.3(3) . .
C3 C4 H4 120.4 . .
C5 C4 H4 120.4 . .
C5 C4 C3 119.2(3) . .
C1 C6 C7 125.1(2) . .
C5 C6 C7 115.7(3) . .
C5 C6 C1 119.2(2) . .
C16 C31 C34 108.6(2) . .
C32 C31 C16 111.4(2) . .
C32 C31 C34 110.4(2) . .
C33 C31 C16 111.3(2) . .
C33 C31 C32 107.1(2) . .
C33 C31 C34 108.0(2) . .
C10 C11 C12 123.1(2) . .
N3 C11 C10 129.1(2) . .
N3 C11 C12 107.8(2) . .
C27 C28 H28A 109.5 . .
C27 C28 H28B 109.5 . .
C27 C28 H28C 109.5 . .
H28A C28 H28B 109.5 . .
H28A C28 H28C 109.5 . .
H28B C28 H28C 109.5 . .
C27 C30 H30A 109.5 . .
C27 C30 H30B 109.5 . .
C27 C30 H30C 109.5 . .
H30A C30 H30B 109.5 . .
H30A C30 H30C 109.5 . .
H30B C30 H30C 109.5 . .
C31 C32 H32A 109.5 . .
C31 C32 H32B 109.5 . .
C31 C32 H32C 109.5 . .
H32A C32 H32B 109.5 . .
H32A C32 H32C 109.5 . .
H32B C32 H32C 109.5 . .
C31 C33 H33A 109.5 . .
C31 C33 H33B 109.5 . .
C31 C33 H33C 109.5 . .
H33A C33 H33B 109.5 . .
H33A C33 H33C 109.5 . .
H33B C33 H33C 109.5 . .
C19 C18 C17 121.2(2) . .
C19 C18 N2 122.4(2) . .
C17 C18 N2 116.2(2) . .
C18 N2 Co1 116.42(16) . 5_666
C20 N2 Co1 122.29(17) . 5_666
C20 N2 C18 120.3(2) . .
N2 C20 H20 117.1 . .
N2 C20 C21 125.9(2) . .
C21 C20 H20 117.1 . .
C27 C29 H29A 109.5 . .
C27 C29 H29B 109.5 . .
C27 C29 H29C 109.5 . .
H29A C29 H29B 109.5 . .
H29A C29 H29C 109.5 . .
H29B C29 H29C 109.5 . .
C31 C34 H34A 109.5 . .
C31 C34 H34B 109.5 . .
C31 C34 H34C 109.5 . .
H34A C34 H34B 109.5 . .
H34A C34 H34C 109.5 . .
H34B C34 H34C 109.5 . .
C22 C21 C20 116.1(2) . .
C22 C21 C26 119.2(2) . .
C26 C21 C20 124.7(2) . .
C21 C22 H22 118.7 . .
C23 C22 C21 122.7(3) . .
C23 C22 H22 118.7 . .
C1 C2 H2 119.2 . .
C3 C2 C1 121.7(3) . .
C3 C2 H2 119.2 . .
C4 C3 C2 120.9(3) . .
C4 C3 H3A 119.5 . .
C2 C3 H3A 119.5 . .
C25 C24 H24 119.4 . .
C25 C24 C23 121.3(2) . .
C23 C24 H24 119.4 . .
C24 C25 H25 119.2 . .
C24 C25 C26 121.7(3) . .
C26 C25 H25 119.2 . .
C22 C23 C24 118.0(3) . .
C22 C23 H23 121.0 . .
C24 C23 H23 121.0 . .
C25 C26 C21 117.2(2) . .
O2 C26 C21 125.3(2) . .
O2 C26 C25 117.5(2) . .
C26 O2 Co1 124.97(16) . 5_666
C4 C5 C6 121.8(3) . .
C4 C5 H5 119.1 . .
C6 C5 H5 119.1 . .

loop_
_geom_bond_atom_site_label_1
_geom_bond_atom_site_label_2
_geom_bond_distance
_geom_bond_site_symmetry_2
Co1 O1 1.9116(19) .
Co1 N1 1.994(2) .
Co1 N2 1.988(2) 5_666
Co1 O2 1.8983(18) 5_666
O1 C1 1.312(3) .
N1 C8 1.439(3) .
N1 C7 1.290(3) .
C9 H9 0.9500 .
C9 C10 1.386(3) .
C9 C8 1.411(3) .
C10 C27 1.542(3) .
C10 C11 1.412(3) .
N3 H3 0.8800 .
N3 C15 1.385(3) .
N3 C11 1.384(3) .
C12 C13 1.402(3) .
C12 C14 1.448(3) .
C12 C11 1.416(3) .
C8 C13 1.381(3) .
C27 C28 1.542(4) .
C27 C30 1.532(4) .
C27 C29 1.541(4) .
C13 H13 0.9500 .
C15 C16 1.410(3) .
C15 C14 1.410(3) .
C16 C17 1.388(3) .
C16 C31 1.535(3) .
C14 C19 1.401(3) .
C19 H19 0.9500 .
C19 C18 1.382(3) .
C7 H7 0.9500 .
C7 C6 1.454(3) .
C17 H17 0.9500 .
C17 C18 1.408(3) .
C1 C6 1.419(4) .
C1 C2 1.414(4) .
C4 H4 0.9500 .
C4 C3 1.377(6) .
C4 C5 1.374(4) .
C6 C5 1.412(4) .
C31 C32 1.533(4) .
C31 C33 1.525(4) .
C31 C34 1.537(4) .
C28 H28A 0.9800 .
C28 H28B 0.9800 .
C28 H28C 0.9800 .
C30 H30A 0.9800 .
C30 H30B 0.9800 .
C30 H30C 0.9800 .
C32 H32A 0.9800 .
C32 H32B 0.9800 .
C32 H32C 0.9800 .
C33 H33A 0.9800 .
C33 H33B 0.9800 .
C33 H33C 0.9800 .
C18 N2 1.430(3) .
N2 Co1 1.988(2) 5_666
N2 C20 1.298(3) .
C20 H20 0.9500 .
C20 C21 1.451(3) .
C29 H29A 0.9800 .
C29 H29B 0.9800 .
C29 H29C 0.9800 .
C34 H34A 0.9800 .
C34 H34B 0.9800 .
C34 H34C 0.9800 .
C21 C22 1.401(4) .
C21 C26 1.419(4) .
C22 H22 0.9500 .
C22 C23 1.376(4) .
C2 H2 0.9500 .
C2 C3 1.379(5) .
C3 H3A 0.9500 .
C24 H24 0.9500 .
C24 C25 1.368(4) .
C24 C23 1.395(4) .
C25 H25 0.9500 .
C25 C26 1.420(3) .
C23 H23 0.9500 .
C26 O2 1.318(3) .
O2 Co1 1.8984(18) 5_666
C5 H5 0.9500 .

loop_
_geom_torsion_atom_site_label_1
_geom_torsion_atom_site_label_2
_geom_torsion_atom_site_label_3
_geom_torsion_atom_site_label_4
_geom_torsion
_geom_torsion_site_symmetry_1
_geom_torsion_site_symmetry_2
_geom_torsion_site_symmetry_3
_geom_torsion_site_symmetry_4
Co1 O1 C1 C6 5.3(4) . . . .
Co1 O1 C1 C2 -172.7(2) . . . .
Co1 N1 C8 C9 51.1(3) . . . .
Co1 N1 C8 C13 -123.0(2) . . . .
Co1 N1 C7 C6 -7.9(3) . . . .
Co1 N2 C20 C21 4.5(3) 5_666 . . .
O1 C1 C6 C7 -0.1(4) . . . .
O1 C1 C6 C5 -178.3(2) . . . .
O1 C1 C2 C3 177.7(3) . . . .
N1 C8 C13 C12 173.8(2) . . . .
N1 C7 C6 C1 1.8(4) . . . .
N1 C7 C6 C5 -179.9(2) . . . .
C9 C10 C27 C28 10.2(3) . . . .
C9 C10 C27 C30 -109.2(3) . . . .
C9 C10 C27 C29 128.6(3) . . . .
C9 C10 C11 N3 177.1(2) . . . .
C9 C10 C11 C12 -1.6(4) . . . .
C9 C8 C13 C12 0.0(4) . . . .
C10 C9 C8 N1 -174.6(2) . . . .
C10 C9 C8 C13 -0.5(4) . . . .
N3 C15 C16 C17 -177.9(2) . . . .
N3 C15 C16 C31 -0.2(4) . . . .
N3 C15 C14 C12 -0.4(3) . . . .
N3 C15 C14 C19 179.4(2) . . . .
C12 C14 C19 C18 178.8(2) . . . .
C8 N1 C7 C6 -172.8(2) . . . .
C8 C9 C10 C27 178.6(2) . . . .
C8 C9 C10 C11 1.2(4) . . . .
C27 C10 C11 N3 -0.3(4) . . . .
C27 C10 C11 C12 -179.0(2) . . . .
C13 C12 C14 C15 177.8(3) . . . .
C13 C12 C14 C19 -1.9(5) . . . .
C13 C12 C11 C10 1.3(4) . . . .
C13 C12 C11 N3 -177.7(2) . . . .
C15 N3 C11 C10 -179.7(2) . . . .
C15 N3 C11 C12 -0.8(3) . . . .
C15 C16 C17 C18 -1.2(4) . . . .
C15 C16 C31 C32 54.6(3) . . . .
C15 C16 C31 C33 174.1(2) . . . .
C15 C16 C31 C34 -67.2(3) . . . .
C15 C14 C19 C18 -0.9(3) . . . .
C16 C15 C14 C12 -178.7(2) . . . .
C16 C15 C14 C19 1.1(4) . . . .
C16 C17 C18 C19 1.4(4) . . . .
C16 C17 C18 N2 175.7(2) . . . .
C14 C12 C13 C8 -178.1(2) . . . .
C14 C12 C11 C10 179.5(2) . . . .
C14 C12 C11 N3 0.6(3) . . . .
C14 C15 C16 C17 0.0(3) . . . .
C14 C15 C16 C31 177.8(2) . . . .
C14 C19 C18 C17 -0.3(4) . . . .
C14 C19 C18 N2 -174.3(2) . . . .
C19 C18 N2 Co1 126.5(2) . . . 5_666
C19 C18 N2 C20 -42.7(3) . . . .
C7 N1 C8 C9 -143.1(2) . . . .
C7 N1 C8 C13 42.8(3) . . . .
C7 C6 C5 C4 -177.8(3) . . . .
C17 C16 C31 C32 -127.8(3) . . . .
C17 C16 C31 C33 -8.3(4) . . . .
C17 C16 C31 C34 110.4(3) . . . .
C17 C18 N2 Co1 -47.8(3) . . . 5_666
C17 C18 N2 C20 143.1(2) . . . .
C1 C6 C5 C4 0.6(4) . . . .
C1 C2 C3 C4 0.8(5) . . . .
C6 C1 C2 C3 -0.4(4) . . . .
C31 C16 C17 C18 -179.0(2) . . . .
C11 C10 C27 C28 -172.5(2) . . . .
C11 C10 C27 C30 68.0(3) . . . .
C11 C10 C27 C29 -54.2(3) . . . .
C11 N3 C15 C16 179.0(2) . . . .
C11 N3 C15 C14 0.8(3) . . . .
C11 C12 C13 C8 -0.4(3) . . . .
C11 C12 C14 C15 -0.1(3) . . . .
C11 C12 C14 C19 -179.8(3) . . . .
C18 N2 C20 C21 173.0(2) . . . .
N2 C20 C21 C22 177.4(2) . . . .
N2 C20 C21 C26 -3.7(4) . . . .
C20 C21 C22 C23 177.7(2) . . . .
C20 C21 C26 C25 -177.6(2) . . . .
C20 C21 C26 O2 1.3(4) . . . .
C21 C22 C23 C24 0.1(4) . . . .
C21 C26 O2 Co1 -0.5(4) . . . 5_666
C22 C21 C26 C25 1.3(3) . . . .
C22 C21 C26 O2 -179.8(2) . . . .
C2 C1 C6 C7 177.9(3) . . . .
C2 C1 C6 C5 -0.3(4) . . . .
C3 C4 C5 C6 -0.2(5) . . . .
C24 C25 C26 C21 -0.2(4) . . . .
C24 C25 C26 O2 -179.2(2) . . . .
C25 C24 C23 C22 1.1(4) . . . .
C25 C26 O2 Co1 178.45(18) . . . 5_666
C23 C24 C25 C26 -1.1(4) . . . .
C26 C21 C22 C23 -1.3(4) . . . .
C5 C4 C3 C2 -0.6(5) . . . .

loop_
_smtbx_masks_void_nr
_smtbx_masks_void_average_x
_smtbx_masks_void_average_y
_smtbx_masks_void_average_z
_smtbx_masks_void_volume
_smtbx_masks_void_count_electrons
1 0.077 0.183 0.250 411.1 156.3
2 -0.457 0.317 0.750 411.1 156.8
3 -0.454 0.683 0.250 411.1 156.3
4 -0.163 0.817 0.750 411.1 156.8
